data_1521041
loop_
_publ_author_name
'Foster, J.J.'
'Sterns, M.'

_publ_section_title
;
 Crystal structures of cesium and rubidium chlorochromates, Cs Cr O3 Cl
 and Rb Cr O3 Cl
;
_journal_name_full 'Journal of Crystal and Molecular Structure'
_journal_page_first 149
_journal_page_last 164
_journal_volume 4
_journal_year 1974
_chemical_formula_sum 'Cl Cr O3 Rb'
_chemical_name_systematic 'Rb Cr O3 Cl'
_space_group_IT_number 14
_symmetry_space_group_name_Hall '-P 2ybc'
_symmetry_space_group_name_H-M 'P 1 21/c 1'
_cell_angle_alpha 90
_cell_angle_beta 90.43
_cell_angle_gamma 90
_cell_formula_units_Z 4
_cell_length_a 7.857
_cell_length_b 7.711
_cell_length_c 8.055
_cell_volume 488.001
_citation_journal_id_ASTM JCMLB5
_cod_data_source_file Foster_JCMLB5_1974_1306.cif
_cod_data_source_block Cl1Cr1O3Rb1
_cod_original_cell_volume 488.0011
_cod_original_formula_sum 'Cl1 Cr1 O3 Rb1'
_cod_database_code 1521041

loop_
_symmetry_equiv_pos_as_xyz
x,y,z
-x,y+1/2,-z+1/2
-x,-y,-z
x,-y-1/2,z-1/2

loop_
_atom_site_label
_atom_site_type_symbol
_atom_site_fract_x
_atom_site_fract_y
_atom_site_fract_z
_atom_site_occupancy
_atom_site_U_iso_or_equiv
Rb1 Rb+1 0.1999 0.6411 0.1314 1 0.0
Cl1 Cl-1 0.4529 0.2801 0.138 1 0.0
O2 O-2 0.2023 0.0144 0.2891 1 0.0
Cr1 Cr+6 0.2191 0.1272 0.125 1 0.0
O3 O-2 0.0663 0.2633 0.1125 1 0.0
O1 O-2 0.2246 0.4951 0.4676 1 0.0
